data_4120303
loop_
_publ_author_name
'Dmitry V. Gutsulyak'
'Warren E. Piers'
'Javier Borau-Garcia'
'Masood Parvez'

_publ_contact_author
;
    Masood Parvez
    Department of Chemistry
    University of Calgary
    2500 University Drive N.W.
    Calgary, Alberta, Canada T2N 1N4  
;
_publ_contact_author_email ' parvez@ucalgary.ca '
_publ_contact_author_fax ' (403)289-9488 '
_publ_contact_author_phone ' (403)220-5348 '
_publ_section_title
;
 Activation of Water, Ammonia, and Other Small Molecules by PCcarbeneP
 Nickel Pincer Complexes
;
_journal_name_full 'Journal of the American Chemical Society'
_journal_page_first 11776
_journal_page_last 11779
_journal_paper_doi 10.1021/ja406742n
_journal_volume 135
_journal_year 2013
_chemical_formula_moiety 'C25 H38 Ni O P2'
_chemical_formula_sum 'C25 H38 Ni O P2'
_chemical_formula_weight 475.20
_chemical_name_systematic
;
 ?
;
_space_group_IT_number 14
_symmetry_cell_setting monoclinic
_symmetry_space_group_name_Hall '-P 2yn'
_symmetry_space_group_name_H-M 'P 1 21/n 1'
_atom_sites_solution_hydrogens geom
_atom_sites_solution_primary direct
_atom_sites_solution_secondary difmap
_cell_angle_alpha 90.00
_cell_angle_beta 107.8288(12)
_cell_angle_gamma 90.00
_cell_formula_units_Z 4
_cell_length_a 11.0019(2)
_cell_length_b 13.3559(3)
_cell_length_c 17.3433(3)
_cell_measurement_reflns_used 10943
_cell_measurement_temperature 173(2)
_cell_measurement_theta_max 27.48
_cell_measurement_theta_min 1.00
_cell_volume 2426.04(8)
_computing_cell_refinement 'HKL DENZO (Otwinowski & Minor, 1997)'
_computing_data_collection 'COLLECT (Hooft, 1998)'
_computing_data_reduction 'SCALEPACK (Otwinowski & Minor, 1997)'
_computing_molecular_graphics 'ORTEP-3 (Farrugia, 1997)'
_computing_publication_material 'SHELXL-97 (Sheldrick, 2008)'
_computing_structure_refinement 'SHELXL-97 (Sheldrick, 2008)'
_computing_structure_solution 'SIR92 (Altomare et al., 1991)'
_diffrn_ambient_temperature 173(2)
_diffrn_measured_fraction_theta_full 0.994
_diffrn_measured_fraction_theta_max 0.994
_diffrn_measurement_device_type 'Nonius APEX2 CCD'
_diffrn_measurement_method ' \w and \f scans '
_diffrn_radiation_monochromator graphite
_diffrn_radiation_source 'fine-focus sealed tube'
_diffrn_radiation_type MoK\a
_diffrn_radiation_wavelength 0.71073
_diffrn_reflns_av_R_equivalents 0.0383
_diffrn_reflns_av_sigmaI/netI 0.0259
_diffrn_reflns_limit_h_max 14
_diffrn_reflns_limit_h_min -14
_diffrn_reflns_limit_k_max 17
_diffrn_reflns_limit_k_min -17
_diffrn_reflns_limit_l_max 22
_diffrn_reflns_limit_l_min -22
_diffrn_reflns_number 20887
_diffrn_reflns_theta_full 27.66
_diffrn_reflns_theta_max 27.66
_diffrn_reflns_theta_min 2.47
_diffrn_standards_number 0
_exptl_absorpt_coefficient_mu 0.945
_exptl_absorpt_correction_T_max 0.9282
_exptl_absorpt_correction_T_min 0.8950
_exptl_absorpt_correction_type multi-scan
_exptl_absorpt_process_details 'SORTAV: (Blessing, 1997)'
_exptl_crystal_colour Orange
_exptl_crystal_density_diffrn 1.301
_exptl_crystal_description Block
_exptl_crystal_F_000 1016
_exptl_crystal_size_max 0.12
_exptl_crystal_size_mid 0.10
_exptl_crystal_size_min 0.08
_refine_diff_density_max 0.555
_refine_diff_density_min -0.286
_refine_diff_density_rms 0.058
_refine_ls_extinction_method none
_refine_ls_goodness_of_fit_ref 1.109
_refine_ls_hydrogen_treatment constr
_refine_ls_matrix_type full
_refine_ls_number_parameters 271
_refine_ls_number_reflns 5649
_refine_ls_number_restraints 0
_refine_ls_restrained_S_all 1.109
_refine_ls_R_factor_all 0.0439
_refine_ls_R_factor_gt 0.0362
_refine_ls_shift/su_max 0.002
_refine_ls_shift/su_mean 0.000
_refine_ls_structure_factor_coef Fsqd
_refine_ls_weighting_details 'calc w=1/[\s^2^(Fo^2^)+(0.0330P)^2^+2.1317P] where P=(Fo^2^+2Fc^2^)/3'
_refine_ls_weighting_scheme calc
_refine_ls_wR_factor_gt 0.0860
_refine_ls_wR_factor_ref 0.0908
_reflns_number_gt 4961
_reflns_number_total 5649
_reflns_threshold_expression >2sigma(I)
_cod_data_source_file ja406742n_si_002_1.cif
_cod_data_source_block Compound_7
_cod_original_sg_symbol_H-M 'P 21/n'
_cod_database_code 4120303

loop_
_symmetry_equiv_pos_as_xyz
'x, y, z'
'-x+1/2, y+1/2, -z+1/2'
'-x, -y, -z'
'x-1/2, -y-1/2, z-1/2'

loop_
_atom_site_label
_atom_site_type_symbol
_atom_site_fract_x
_atom_site_fract_y
_atom_site_fract_z
_atom_site_U_iso_or_equiv
_atom_site_adp_type
_atom_site_occupancy
_atom_site_symmetry_multiplicity
_atom_site_calc_flag
_atom_site_refinement_flags
Ni1 Ni 0.47291(2) 0.15757(2) 0.820123(15) 0.02269(8) Uani 1 1 d .
P1 P 0.66142(5) 0.08862(4) 0.84069(3) 0.02442(12) Uani 1 1 d .
P2 P 0.33824(5) 0.27721(4) 0.80781(3) 0.02294(12) Uani 1 1 d .
O1 O 0.39402(15) 0.09132(12) 0.71975(10) 0.0353(4) Uani 1 1 d .
H1O H 0.3258 0.1208 0.6951 0.042 Uiso 1 1 calc R
C1 C 0.54683(19) 0.20536(16) 0.93274(12) 0.0255(4) Uani 1 1 d .
H1 H 0.5524 0.1441 0.9668 0.031 Uiso 1 1 calc R
C2 C 0.68380(19) 0.23724(16) 0.94774(12) 0.0261(4) Uani 1 1 d .
C3 C 0.7572(2) 0.17905(16) 0.91137(13) 0.0285(4) Uani 1 1 d .
C4 C 0.8854(2) 0.19959(19) 0.92492(15) 0.0360(5) Uani 1 1 d .
H4 H 0.9347 0.1582 0.9013 0.043 Uiso 1 1 calc R
C5 C 0.9424(2) 0.28023(19) 0.97277(16) 0.0411(6) Uani 1 1 d .
H5 H 1.0302 0.2948 0.9817 0.049 Uiso 1 1 calc R
C6 C 0.8702(2) 0.33888(18) 1.00718(15) 0.0390(5) Uani 1 1 d .
H6 H 0.9087 0.3943 1.0399 0.047 Uiso 1 1 calc R
C7 C 0.7425(2) 0.31849(17) 0.99484(13) 0.0328(5) Uani 1 1 d .
H7 H 0.6942 0.3604 1.0188 0.039 Uiso 1 1 calc R
C8 C 0.4665(2) 0.27772(16) 0.96343(12) 0.0268(4) Uani 1 1 d .
C9 C 0.3642(2) 0.32540(15) 0.90855(13) 0.0259(4) Uani 1 1 d .
C10 C 0.2921(2) 0.39673(18) 0.93374(14) 0.0343(5) Uani 1 1 d .
H10 H 0.2254 0.4316 0.8951 0.041 Uiso 1 1 calc R
C11 C 0.3187(2) 0.41638(19) 1.01546(15) 0.0396(6) Uani 1 1 d .
H11 H 0.2699 0.4648 1.0332 0.048 Uiso 1 1 calc R
C12 C 0.4153(3) 0.36605(19) 1.07093(15) 0.0401(6) Uani 1 1 d .
H12 H 0.4313 0.3781 1.1271 0.048 Uiso 1 1 calc R
C13 C 0.4895(2) 0.29808(19) 1.04556(13) 0.0360(5) Uani 1 1 d .
H13 H 0.5572 0.2647 1.0846 0.043 Uiso 1 1 calc R
C14 C 0.7052(2) -0.03641(17) 0.88617(13) 0.0316(5) Uani 1 1 d .
H14 H 0.6613 -0.0867 0.8442 0.038 Uiso 1 1 calc R
C15 C 0.6533(3) -0.0500(2) 0.95740(16) 0.0479(6) Uani 1 1 d .
H15A H 0.6700 -0.1186 0.9780 0.057 Uiso 1 1 calc R
H15B H 0.5611 -0.0376 0.9396 0.057 Uiso 1 1 calc R
H15C H 0.6954 -0.0026 1.0004 0.057 Uiso 1 1 calc R
C16 C 0.8471(2) -0.0594(2) 0.91033(19) 0.0506(7) Uani 1 1 d .
H16A H 0.8623 -0.1275 0.9321 0.061 Uiso 1 1 calc R
H16B H 0.8937 -0.0116 0.9518 0.061 Uiso 1 1 calc R
H16C H 0.8769 -0.0538 0.8627 0.061 Uiso 1 1 calc R
C17 C 0.7224(2) 0.09024(17) 0.75296(14) 0.0319(5) Uani 1 1 d .
H17 H 0.8169 0.0799 0.7726 0.038 Uiso 1 1 calc R
C18 C 0.6947(3) 0.1920(2) 0.71120(16) 0.0420(6) Uani 1 1 d .
H18A H 0.7328 0.1948 0.6671 0.050 Uiso 1 1 calc R
H18B H 0.7313 0.2450 0.7505 0.050 Uiso 1 1 calc R
H18C H 0.6022 0.2016 0.6892 0.050 Uiso 1 1 calc R
C19 C 0.6621(2) 0.0062(2) 0.69425(14) 0.0409(6) Uani 1 1 d .
H19A H 0.6906 0.0110 0.6461 0.049 Uiso 1 1 calc R
H19B H 0.5689 0.0121 0.6782 0.049 Uiso 1 1 calc R
H19C H 0.6881 -0.0586 0.7207 0.049 Uiso 1 1 calc R
C20 C 0.3615(2) 0.38542(17) 0.74876(13) 0.0295(4) Uani 1 1 d .
H20 H 0.3060 0.4415 0.7563 0.035 Uiso 1 1 calc R
C21 C 0.5005(2) 0.41744(19) 0.78266(15) 0.0381(5) Uani 1 1 d .
H21A H 0.5153 0.4767 0.7534 0.046 Uiso 1 1 calc R
H21B H 0.5559 0.3628 0.7761 0.046 Uiso 1 1 calc R
H21C H 0.5197 0.4335 0.8403 0.046 Uiso 1 1 calc R
C22 C 0.3275(3) 0.3617(2) 0.65898(14) 0.0427(6) Uani 1 1 d .
H22A H 0.3502 0.4186 0.6305 0.051 Uiso 1 1 calc R
H22B H 0.2355 0.3490 0.6372 0.051 Uiso 1 1 calc R
H22C H 0.3746 0.3022 0.6513 0.051 Uiso 1 1 calc R
C23 C 0.17012(19) 0.23940(17) 0.76898(13) 0.0297(4) Uani 1 1 d .
H23 H 0.1588 0.2075 0.7151 0.036 Uiso 1 1 calc R
C24 C 0.0701(2) 0.3218(2) 0.75523(19) 0.0483(7) Uani 1 1 d .
H24A H -0.0137 0.2946 0.7251 0.058 Uiso 1 1 calc R
H24B H 0.0923 0.3762 0.7241 0.058 Uiso 1 1 calc R
H24C H 0.0675 0.3475 0.8076 0.058 Uiso 1 1 calc R
C25 C 0.1469(2) 0.15803(19) 0.82377(17) 0.0417(6) Uani 1 1 d .
H25A H 0.0607 0.1308 0.8003 0.050 Uiso 1 1 calc R
H25B H 0.1551 0.1863 0.8773 0.050 Uiso 1 1 calc R
H25C H 0.2098 0.1044 0.8291 0.050 Uiso 1 1 calc R

loop_
_atom_site_aniso_label
_atom_site_aniso_U_11
_atom_site_aniso_U_22
_atom_site_aniso_U_33
_atom_site_aniso_U_23
_atom_site_aniso_U_13
_atom_site_aniso_U_12
Ni1 0.02089(13) 0.02545(14) 0.02102(13) -0.00170(10) 0.00538(10) 0.00184(10)
P1 0.0212(2) 0.0261(3) 0.0257(3) -0.0005(2) 0.0068(2) 0.0017(2)
P2 0.0214(2) 0.0243(3) 0.0225(2) -0.00001(19) 0.00588(19) 0.00115(19)
O1 0.0368(9) 0.0335(9) 0.0354(9) -0.0111(7) 0.0108(7) 0.0075(7)
C1 0.0271(10) 0.0285(11) 0.0199(9) 0.0008(8) 0.0058(8) 0.0021(8)
C2 0.0280(10) 0.0257(10) 0.0215(9) 0.0029(8) 0.0032(8) 0.0019(8)
C3 0.0258(10) 0.0287(11) 0.0290(10) 0.0010(8) 0.0053(8) 0.0005(8)
C4 0.0268(11) 0.0362(13) 0.0438(13) -0.0015(10) 0.0088(9) -0.0007(9)
C5 0.0266(11) 0.0408(14) 0.0500(15) 0.0011(11) 0.0031(10) -0.0067(10)
C6 0.0364(12) 0.0324(12) 0.0401(13) -0.0022(10) -0.0002(10) -0.0081(10)
C7 0.0365(12) 0.0293(11) 0.0289(11) -0.0030(9) 0.0046(9) 0.0005(9)
C8 0.0296(10) 0.0264(10) 0.0254(10) -0.0011(8) 0.0099(8) 0.0007(8)
C9 0.0286(10) 0.0241(10) 0.0269(10) -0.0022(8) 0.0113(8) -0.0012(8)
C10 0.0373(12) 0.0323(12) 0.0353(12) 0.0002(9) 0.0141(10) 0.0072(10)
C11 0.0494(14) 0.0352(13) 0.0407(13) -0.0064(10) 0.0235(11) 0.0064(11)
C12 0.0569(15) 0.0381(13) 0.0294(12) -0.0056(10) 0.0193(11) 0.0021(11)
C13 0.0436(13) 0.0381(13) 0.0248(11) -0.0010(9) 0.0083(9) 0.0066(10)
C14 0.0321(11) 0.0267(11) 0.0317(11) -0.0003(9) 0.0032(9) 0.0012(9)
C15 0.0660(18) 0.0360(14) 0.0439(14) 0.0112(11) 0.0202(13) 0.0026(12)
C16 0.0372(14) 0.0415(15) 0.0634(18) 0.0069(13) 0.0011(12) 0.0103(11)
C17 0.0293(11) 0.0363(12) 0.0345(11) -0.0009(9) 0.0162(9) 0.0022(9)
C18 0.0476(14) 0.0433(14) 0.0433(14) 0.0060(11) 0.0260(12) 0.0013(11)
C19 0.0488(14) 0.0454(14) 0.0333(12) -0.0062(11) 0.0195(11) 0.0022(11)
C20 0.0316(11) 0.0265(11) 0.0305(11) 0.0035(9) 0.0096(9) 0.0008(9)
C21 0.0414(13) 0.0347(13) 0.0396(13) 0.0014(10) 0.0145(10) -0.0081(10)
C22 0.0541(15) 0.0444(15) 0.0284(12) 0.0058(10) 0.0110(11) -0.0063(12)
C23 0.0221(10) 0.0334(12) 0.0316(11) -0.0031(9) 0.0051(8) 0.0013(8)
C24 0.0247(11) 0.0463(15) 0.0671(18) -0.0031(13) 0.0039(11) 0.0072(11)
C25 0.0340(12) 0.0402(14) 0.0521(15) 0.0001(11) 0.0149(11) -0.0089(10)

loop_
_atom_type_symbol
_atom_type_description
_atom_type_scat_dispersion_real
_atom_type_scat_dispersion_imag
_atom_type_scat_source
C C 0.0033 0.0016 'International Tables Vol C Tables 4.2.6.8 and 6.1.1.4'
H H 0.0000 0.0000 'International Tables Vol C Tables 4.2.6.8 and 6.1.1.4'
P P 0.1023 0.0942 'International Tables Vol C Tables 4.2.6.8 and 6.1.1.4'
O O 0.0106 0.0060 'International Tables Vol C Tables 4.2.6.8 and 6.1.1.4'
Ni Ni 0.3393 1.1124 'International Tables Vol C Tables 4.2.6.8 and 6.1.1.4'

loop_
_geom_angle_atom_site_label_1
_geom_angle_atom_site_label_2
_geom_angle_atom_site_label_3
_geom_angle
O1 Ni1 C1 170.15(8)
O1 Ni1 P2 98.47(5)
C1 Ni1 P2 85.45(6)
O1 Ni1 P1 95.55(5)
C1 Ni1 P1 83.83(6)
P2 Ni1 P1 156.60(2)
C3 P1 C17 105.54(10)
C3 P1 C14 106.99(10)
C17 P1 C14 104.48(10)
C3 P1 Ni1 98.92(7)
C17 P1 Ni1 115.19(8)
C14 P1 Ni1 123.96(8)
C9 P2 C20 104.62(10)
C9 P2 C23 107.27(10)
C20 P2 C23 108.02(10)
C9 P2 Ni1 105.68(7)
C20 P2 Ni1 115.61(7)
C23 P2 Ni1 114.80(7)
Ni1 O1 H1O 109.5
C2 C1 C8 114.79(18)
C2 C1 Ni1 110.37(13)
C8 C1 Ni1 116.48(14)
C2 C1 H1 104.6
C8 C1 H1 104.6
Ni1 C1 H1 104.6
C7 C2 C3 117.9(2)
C7 C2 C1 125.46(19)
C3 C2 C1 116.62(18)
C4 C3 C2 120.7(2)
C4 C3 P1 126.74(18)
C2 C3 P1 112.23(15)
C3 C4 C5 120.4(2)
C3 C4 H4 119.8
C5 C4 H4 119.8
C6 C5 C4 119.1(2)
C6 C5 H5 120.4
C4 C5 H5 120.4
C5 C6 C7 121.0(2)
C5 C6 H6 119.5
C7 C6 H6 119.5
C6 C7 C2 120.8(2)
C6 C7 H7 119.6
C2 C7 H7 119.6
C9 C8 C13 117.8(2)
C9 C8 C1 119.41(18)
C13 C8 C1 122.75(19)
C8 C9 C10 121.3(2)
C8 C9 P2 110.86(15)
C10 C9 P2 127.79(17)
C11 C10 C9 119.3(2)
C11 C10 H10 120.3
C9 C10 H10 120.3
C12 C11 C10 120.1(2)
C12 C11 H11 120.0
C10 C11 H11 120.0
C11 C12 C13 120.4(2)
C11 C12 H12 119.8
C13 C12 H12 119.8
C12 C13 C8 120.9(2)
C12 C13 H13 119.5
C8 C13 H13 119.5
C16 C14 C15 111.2(2)
C16 C14 P1 114.35(17)
C15 C14 P1 109.93(16)
C16 C14 H14 107.0
C15 C14 H14 107.0
P1 C14 H14 107.0
C14 C15 H15A 109.5
C14 C15 H15B 109.5
H15A C15 H15B 109.5
C14 C15 H15C 109.5
H15A C15 H15C 109.5
H15B C15 H15C 109.5
C14 C16 H16A 109.5
C14 C16 H16B 109.5
H16A C16 H16B 109.5
C14 C16 H16C 109.5
H16A C16 H16C 109.5
H16B C16 H16C 109.5
C19 C17 C18 110.9(2)
C19 C17 P1 110.45(16)
C18 C17 P1 109.41(15)
C19 C17 H17 108.7
C18 C17 H17 108.7
P1 C17 H17 108.7
C17 C18 H18A 109.5
C17 C18 H18B 109.5
H18A C18 H18B 109.5
C17 C18 H18C 109.5
H18A C18 H18C 109.5
H18B C18 H18C 109.5
C17 C19 H19A 109.5
C17 C19 H19B 109.5
H19A C19 H19B 109.5
C17 C19 H19C 109.5
H19A C19 H19C 109.5
H19B C19 H19C 109.5
C22 C20 C21 110.98(19)
C22 C20 P2 112.03(16)
C21 C20 P2 107.53(15)
C22 C20 H20 108.7
C21 C20 H20 108.7
P2 C20 H20 108.7
C20 C21 H21A 109.5
C20 C21 H21B 109.5
H21A C21 H21B 109.5
C20 C21 H21C 109.5
H21A C21 H21C 109.5
H21B C21 H21C 109.5
C20 C22 H22A 109.5
C20 C22 H22B 109.5
H22A C22 H22B 109.5
C20 C22 H22C 109.5
H22A C22 H22C 109.5
H22B C22 H22C 109.5
C25 C23 C24 111.3(2)
C25 C23 P2 108.17(15)
C24 C23 P2 117.23(17)
C25 C23 H23 106.5
C24 C23 H23 106.5
P2 C23 H23 106.5
C23 C24 H24A 109.5
C23 C24 H24B 109.5
H24A C24 H24B 109.5
C23 C24 H24C 109.5
H24A C24 H24C 109.5
H24B C24 H24C 109.5
C23 C25 H25A 109.5
C23 C25 H25B 109.5
H25A C25 H25B 109.5
C23 C25 H25C 109.5
H25A C25 H25C 109.5
H25B C25 H25C 109.5

loop_
_geom_bond_atom_site_label_1
_geom_bond_atom_site_label_2
_geom_bond_distance
Ni1 O1 1.9082(15)
Ni1 C1 1.978(2)
Ni1 P2 2.1447(6)
Ni1 P1 2.1963(6)
P1 C3 1.811(2)
P1 C17 1.841(2)
P1 C14 1.847(2)
P2 C9 1.801(2)
P2 C20 1.834(2)
P2 C23 1.835(2)
O1 H1O 0.8400
C1 C2 1.510(3)
C1 C8 1.512(3)
C1 H1 1.0000
C2 C7 1.392(3)
C2 C3 1.402(3)
C3 C4 1.385(3)
C4 C5 1.387(3)
C4 H4 0.9500
C5 C6 1.375(4)
C5 H5 0.9500
C6 C7 1.382(3)
C6 H6 0.9500
C7 H7 0.9500
C8 C9 1.387(3)
C8 C13 1.395(3)
C9 C10 1.392(3)
C10 C11 1.382(3)
C10 H10 0.9500
C11 C12 1.372(4)
C11 H11 0.9500
C12 C13 1.380(3)
C12 H12 0.9500
C13 H13 0.9500
C14 C16 1.518(3)
C14 C15 1.522(3)
C14 H14 1.0000
C15 H15A 0.9800
C15 H15B 0.9800
C15 H15C 0.9800
C16 H16A 0.9800
C16 H16B 0.9800
C16 H16C 0.9800
C17 C19 1.524(3)
C17 C18 1.526(3)
C17 H17 1.0000
C18 H18A 0.9800
C18 H18B 0.9800
C18 H18C 0.9800
C19 H19A 0.9800
C19 H19B 0.9800
C19 H19C 0.9800
C20 C22 1.519(3)
C20 C21 1.522(3)
C20 H20 1.0000
C21 H21A 0.9800
C21 H21B 0.9800
C21 H21C 0.9800
C22 H22A 0.9800
C22 H22B 0.9800
C22 H22C 0.9800
C23 C25 1.516(3)
C23 C24 1.522(3)
C23 H23 1.0000
C24 H24A 0.9800
C24 H24B 0.9800
C24 H24C 0.9800
C25 H25A 0.9800
C25 H25B 0.9800
C25 H25C 0.9800

loop_
_geom_torsion_atom_site_label_1
_geom_torsion_atom_site_label_2
_geom_torsion_atom_site_label_3
_geom_torsion_atom_site_label_4
_geom_torsion
O1 Ni1 P1 C3 159.25(9)
C1 Ni1 P1 C3 -30.64(9)
P2 Ni1 P1 C3 32.57(10)
O1 Ni1 P1 C17 47.32(10)
C1 Ni1 P1 C17 -142.57(10)
P2 Ni1 P1 C17 -79.36(10)
O1 Ni1 P1 C14 -83.22(10)
C1 Ni1 P1 C14 86.89(11)
P2 Ni1 P1 C14 150.10(10)
O1 Ni1 P2 C9 161.61(9)
C1 Ni1 P2 C9 -9.29(9)
P1 Ni1 P2 C9 -72.20(9)
O1 Ni1 P2 C20 -83.21(10)
C1 Ni1 P2 C20 105.89(10)
P1 Ni1 P2 C20 42.98(10)
O1 Ni1 P2 C23 43.61(10)
C1 Ni1 P2 C23 -127.29(10)
P1 Ni1 P2 C23 169.80(9)
P2 Ni1 C1 C2 -119.29(14)
P1 Ni1 C1 C2 39.87(13)
P2 Ni1 C1 C8 13.91(15)
P1 Ni1 C1 C8 173.08(16)
C8 C1 C2 C7 8.4(3)
Ni1 C1 C2 C7 142.47(18)
C8 C1 C2 C3 -172.13(18)
Ni1 C1 C2 C3 -38.1(2)
C7 C2 C3 C4 2.7(3)
C1 C2 C3 C4 -176.8(2)
C7 C2 C3 P1 -171.42(16)
C1 C2 C3 P1 9.1(2)
C17 P1 C3 C4 -35.0(2)
C14 P1 C3 C4 75.9(2)
Ni1 P1 C3 C4 -154.4(2)
C17 P1 C3 C2 138.66(16)
C14 P1 C3 C2 -110.47(17)
Ni1 P1 C3 C2 19.26(16)
C2 C3 C4 C5 -2.0(4)
P1 C3 C4 C5 171.15(19)
C3 C4 C5 C6 0.6(4)
C4 C5 C6 C7 0.1(4)
C5 C6 C7 C2 0.6(4)
C3 C2 C7 C6 -2.0(3)
C1 C2 C7 C6 177.5(2)
C2 C1 C8 C9 115.5(2)
Ni1 C1 C8 C9 -15.7(3)
C2 C1 C8 C13 -65.4(3)
Ni1 C1 C8 C13 163.38(18)
C13 C8 C9 C10 4.6(3)
C1 C8 C9 C10 -176.3(2)
C13 C8 C9 P2 -172.54(17)
C1 C8 C9 P2 6.6(2)
C20 P2 C9 C8 -118.58(16)
C23 P2 C9 C8 126.84(16)
Ni1 P2 C9 C8 3.92(17)
C20 P2 C9 C10 64.6(2)
C23 P2 C9 C10 -50.0(2)
Ni1 P2 C9 C10 -172.93(19)
C8 C9 C10 C11 -3.6(3)
P2 C9 C10 C11 172.93(19)
C9 C10 C11 C12 0.2(4)
C10 C11 C12 C13 2.2(4)
C11 C12 C13 C8 -1.2(4)
C9 C8 C13 C12 -2.1(4)
C1 C8 C13 C12 178.8(2)
C3 P1 C14 C16 -54.3(2)
C17 P1 C14 C16 57.3(2)
Ni1 P1 C14 C16 -167.95(16)
C3 P1 C14 C15 71.58(19)
C17 P1 C14 C15 -176.81(17)
Ni1 P1 C14 C15 -42.1(2)
C3 P1 C17 C19 171.82(16)
C14 P1 C17 C19 59.18(18)
Ni1 P1 C17 C19 -80.20(17)
C3 P1 C17 C18 -65.87(18)
C14 P1 C17 C18 -178.52(16)
Ni1 P1 C17 C18 42.10(18)
C9 P2 C20 C22 -173.03(17)
C23 P2 C20 C22 -58.97(19)
Ni1 P2 C20 C22 71.20(18)
C9 P2 C20 C21 64.77(17)
C23 P2 C20 C21 178.82(15)
Ni1 P2 C20 C21 -51.01(17)
C9 P2 C23 C25 -61.17(18)
C20 P2 C23 C25 -173.45(16)
Ni1 P2 C23 C25 55.93(17)
C9 P2 C23 C24 65.7(2)
C20 P2 C23 C24 -46.6(2)
Ni1 P2 C23 C24 -177.25(17)
